data_7027172
loop_
_publ_author_name
'Zheng, Li-Min'
'Zhao, Jie-Shou'
'Lii, Kwang-Hwa'
'Zhang, Li-Yi'
'Liu, Yang'
'Xin, Xin-Quan'

_publ_section_title
;
 One- and two-dimensional materials containing vanadium oxide: structures
 and magnetic properties of Cu(dien)V2O6&#x00B7;H2O and Ni(dien)V2O6
 (dien&#x2005;=&#x2005;diethylenetriamine)&#x200A;&#x2020;
;
_journal_issue 6
_journal_name_full 'Journal of the Chemical Society, Dalton Transactions'
_journal_page_first 939
_journal_paper_doi 10.1039/a808839j
_journal_year 1999
_chemical_formula_sum 'C4 H13 N3 Ni O6 V2'
_chemical_formula_weight 359.76
_chemical_name_systematic
; 
 ? 
;
_space_group_IT_number 2
_symmetry_space_group_name_Hall '-P 1'
_symmetry_space_group_name_H-M 'P -1'
_atom_sites_solution_hydrogens difmap
_atom_sites_solution_primary direct
_atom_sites_solution_secondary difmap
_audit_creation_method SHELXL
_cell_angle_alpha 101.8070(10)
_cell_angle_beta 102.8010(10)
_cell_angle_gamma 98.8310(10)
_cell_formula_units_Z 2
_cell_length_a 7.37700(10)
_cell_length_b 8.09300(10)
_cell_length_c 10.23500(10)
_cell_measurement_reflns_used 4094
_cell_measurement_temperature 293(2)
_cell_volume 570.458(13)
_computing_cell_refinement 'SMART (Siemens, 1994)'
_computing_data_collection 'SMART (Siemens, 1994)'
_computing_data_reduction 'SAINT (Siemens, 1995)'
_computing_molecular_graphics 'SHELXTL (Sheldrick, 1994)'
_computing_publication_material 'SHELXTL (Sheldrick, 1994)'
_computing_structure_refinement 'SHELXTL (Sheldrick, 1994)'
_computing_structure_solution 'SHELXTL (Sheldrick, 1994)'
_diffrn_ambient_temperature 293(2)
_diffrn_measurement_device 'Siemens Smart-CCD diffractometer'
_diffrn_measurement_method '\w scans'
_diffrn_radiation_monochromator graphite
_diffrn_radiation_source 'fine-focus sealed tube'
_diffrn_radiation_type MoK\a
_diffrn_radiation_wavelength 0.71073
_diffrn_reflns_av_R_equivalents 0.0348
_diffrn_reflns_av_sigmaI/netI 0.0400
_diffrn_reflns_limit_h_max 9
_diffrn_reflns_limit_h_min -9
_diffrn_reflns_limit_k_max 10
_diffrn_reflns_limit_k_min -10
_diffrn_reflns_limit_l_max 12
_diffrn_reflns_limit_l_min -12
_diffrn_reflns_number 5431
_diffrn_reflns_theta_max 27.97
_diffrn_reflns_theta_min 2.11
_exptl_absorpt_coefficient_mu 3.253
_exptl_absorpt_correction_T_max 0.956
_exptl_absorpt_correction_T_min 0.789
_exptl_absorpt_correction_type empirical
_exptl_crystal_colour brown
_exptl_crystal_density_diffrn 2.094
_exptl_crystal_description trunk
_exptl_crystal_F_000 360
_exptl_crystal_size_max 0.25
_exptl_crystal_size_mid 0.06
_exptl_crystal_size_min 0.04
_refine_diff_density_max 0.410
_refine_diff_density_min -0.395
_refine_diff_density_rms 0.095
_refine_ls_extinction_coef 0.0075(16)
_refine_ls_extinction_expression Fc^*^=kFc[1+0.001xFc^2^\l^3^/sin(2\q)]^-1/4^
_refine_ls_extinction_method SHELXL
_refine_ls_goodness_of_fit_all 1.049
_refine_ls_goodness_of_fit_obs 1.063
_refine_ls_matrix_type full
_refine_ls_number_parameters 198
_refine_ls_number_reflns 2460
_refine_ls_number_restraints 0
_refine_ls_restrained_S_all 1.049
_refine_ls_restrained_S_obs 1.063
_refine_ls_R_factor_all 0.0380
_refine_ls_R_factor_obs 0.0290
_refine_ls_shift/esd_max 0.000
_refine_ls_shift/esd_mean 0.000
_refine_ls_structure_factor_coef Fsqd
_refine_ls_weighting_details 'w=1/[\s^2^(Fo^2^)+(0.0376P)^2^+0.3103P] where P=(Fo^2^+2Fc^2^)/3'
_refine_ls_weighting_scheme calc
_refine_ls_wR_factor_all 0.0748
_refine_ls_wR_factor_obs 0.0696
_reflns_number_observed 2104
_reflns_number_total 2460
_reflns_observed_criterion >2sigma(I)
_cod_data_source_file 808839jsup1.cif
_cod_data_source_block niv
_cod_depositor_comments
;
The following automatic conversions were performed:

'_refine_ls_weighting_scheme' value 'calc
w=1/[\s^2^(Fo^2^)+(0.0376P)^2^+0.3103P] where P=(Fo^2^+2Fc^2^)/3' was
changed to 'calc'. New tag '_refine_ls_weighting_details' was
created. The value of the new tag was set to
'w=1/[\s^2^(Fo^2^)+(0.0376P)^2^+0.3103P] where P=(Fo^2^+2Fc^2^)/3'.

Automatic conversion script
Id: cif_fix_values 3143 2015-03-26 13:38:13Z robertas 
;
_cod_original_cell_volume 570.458(12)
_cod_database_code 7027172

loop_
_symmetry_equiv_pos_as_xyz
'x, y, z'
'-x, -y, -z'

loop_
_atom_site_aniso_label
_atom_site_aniso_U_11
_atom_site_aniso_U_22
_atom_site_aniso_U_33
_atom_site_aniso_U_23
_atom_site_aniso_U_13
_atom_site_aniso_U_12
Ni 0.0145(2) 0.0160(2) 0.0154(2) 0.00253(13) 0.00231(12) 0.00254(13)
V1 0.0132(2) 0.0170(2) 0.0318(3) 0.0070(2) 0.0075(2) 0.0039(2)
V2 0.0148(2) 0.0170(2) 0.0192(2) 0.0049(2) 0.0036(2) 0.0005(2)
O1 0.0212(10) 0.0210(10) 0.0392(12) 0.0066(9) 0.0049(9) 0.0076(8)
O2 0.0307(12) 0.0213(11) 0.059(2) 0.0165(11) 0.0173(11) 0.0068(9)
O3 0.0351(13) 0.0398(14) 0.0426(14) 0.0011(11) 0.0215(11) 0.0010(11)
O4 0.0169(10) 0.0399(14) 0.0504(15) 0.0119(11) -0.0011(10) 0.0030(10)
O5 0.0186(9) 0.0156(9) 0.0183(9) 0.0037(7) 0.0042(7) 0.0011(7)
O6 0.0469(14) 0.0430(14) 0.0230(11) 0.0023(10) 0.0139(10) -0.0112(11)
N1 0.0212(13) 0.0274(14) 0.0224(13) 0.0053(11) 0.0067(10) 0.0072(11)
N2 0.0238(13) 0.0295(14) 0.0206(13) 0.0021(11) 0.0062(10) 0.0034(11)
N3 0.0212(13) 0.0207(12) 0.0331(14) 0.0022(11) 0.0087(11) -0.0026(10)
C1 0.036(2) 0.045(2) 0.033(2) 0.021(2) 0.0078(14) 0.021(2)
C2 0.044(2) 0.079(3) 0.023(2) 0.020(2) 0.007(2) 0.032(2)
C3 0.046(2) 0.042(2) 0.024(2) -0.0030(15) 0.0107(15) 0.010(2)
C4 0.057(2) 0.028(2) 0.035(2) -0.012(2) 0.010(2) -0.005(2)

loop_
_atom_site_label
_atom_site_type_symbol
_atom_site_fract_x
_atom_site_fract_y
_atom_site_fract_z
_atom_site_U_iso_or_equiv
_atom_site_thermal_displace_type
_atom_site_occupancy
_atom_site_calc_flag
Ni Ni 0.41875(5) -0.63763(4) 0.35591(3) 0.01584(12) Uani 1 d
V1 V 0.81682(6) -0.85029(6) 0.38879(5) 0.02016(14) Uani 1 d
V2 V 0.73513(6) -1.25950(6) 0.37905(5) 0.01742(13) Uani 1 d
O1 O 0.6774(3) -0.7110(3) 0.3877(2) 0.0274(5) Uani 1 d
O2 O 0.6849(3) -1.0475(3) 0.4055(3) 0.0350(5) Uani 1 d
O3 O 0.8792(3) -0.8850(3) 0.2454(3) 0.0395(6) Uani 1 d
O4 O 0.9765(3) -1.2387(3) 0.4693(3) 0.0376(6) Uani 1 d
O5 O 0.5805(3) -1.3839(2) 0.4371(2) 0.0179(4) Uani 1 d
O6 O 0.7062(4) -1.3418(3) 0.2177(2) 0.0401(6) Uani 1 d
N1 N 0.1761(4) -0.5381(4) 0.3173(3) 0.0234(5) Uani 1 d
N2 N 0.3979(4) -0.6488(3) 0.1490(3) 0.0255(5) Uani 1 d
N3 N 0.2973(4) -0.9023(3) 0.2812(3) 0.0262(5) Uani 1 d
C1 C 0.1837(5) -0.4570(5) 0.2025(4) 0.0352(8) Uani 1 d
C2 C 0.2308(6) -0.5824(7) 0.0911(4) 0.0456(10) Uani 1 d
C3 C 0.3978(6) -0.8276(5) 0.0817(4) 0.0386(8) Uani 1 d
C4 C 0.2668(6) -0.9514(5) 0.1301(4) 0.0452(9) Uani 1 d
H12 H 0.0630(54) -0.4218(48) 0.1638(39) 0.039(10) Uiso 1 d
H1B H 0.1729(49) -0.4665(47) 0.3851(38) 0.026(9) Uiso 1 d
H2A H 0.4921(51) -0.5839(46) 0.1505(36) 0.025(9) Uiso 1 d
H3B H 0.3727(59) -0.9607(53) 0.3213(43) 0.046(12) Uiso 1 d
H32 H 0.5284(57) -0.8414(49) 0.1062(40) 0.041(10) Uiso 1 d
H42 H 0.2799(54) -1.0584(54) 0.0956(41) 0.043(11) Uiso 1 d
H22 H 0.2497(60) -0.5350(56) 0.0163(47) 0.052(12) Uiso 1 d
H3A H 0.2003(56) -0.9259(48) 0.3037(39) 0.033(10) Uiso 1 d
H21 H 0.1170(74) -0.6769(66) 0.0526(52) 0.070(15) Uiso 1 d
H11 H 0.2977(60) -0.3532(55) 0.2360(44) 0.050(12) Uiso 1 d
H41 H 0.1280(82) -0.9511(72) 0.0783(59) 0.097(19) Uiso 1 d
H1A H 0.0596(72) -0.6192(63) 0.2901(51) 0.071(15) Uiso 1 d
H31 H 0.3562(53) -0.8496(49) -0.0150(41) 0.039(10) Uiso 1 d

loop_
_atom_type_symbol
_atom_type_description
_atom_type_scat_dispersion_real
_atom_type_scat_dispersion_imag
_atom_type_scat_source
C C 0.0033 0.0016 'International Tables Vol C Tables 4.2.6.8 and 6.1.1.4'
H H 0.0000 0.0000 'International Tables Vol C Tables 4.2.6.8 and 6.1.1.4'
N N 0.0061 0.0033 'International Tables Vol C Tables 4.2.6.8 and 6.1.1.4'
O O 0.0106 0.0060 'International Tables Vol C Tables 4.2.6.8 and 6.1.1.4'
V V 0.3005 0.5294 'International Tables Vol C Tables 4.2.6.8 and 6.1.1.4'
Ni Ni 0.3393 1.1124 'International Tables Vol C Tables 4.2.6.8 and 6.1.1.4'

loop_
_geom_angle_atom_site_label_1
_geom_angle_atom_site_label_2
_geom_angle_atom_site_label_3
_geom_angle
_geom_angle_site_symmetry_1
_geom_angle_site_symmetry_3
O1 Ni N1 172.86(10) . .
O1 Ni N2 93.49(9) . .
N1 Ni N2 82.99(10) . .
O1 Ni O5 91.39(8) . 2_636
N1 Ni O5 92.06(9) . 2_636
N2 Ni O5 175.04(8) . 2_636
O1 Ni N3 86.08(10) . .
N1 Ni N3 99.63(11) . .
N2 Ni N3 83.42(11) . .
O5 Ni N3 97.78(9) 2_636 .
O1 Ni O5 85.23(8) . 1_565
N1 Ni O5 89.07(9) . 1_565
N2 Ni O5 97.52(9) . 1_565
O5 Ni O5 82.02(8) 2_636 1_565
N3 Ni O5 171.29(9) . 1_565
O3 V1 O1 109.69(12) . .
O3 V1 O4 109.57(12) . 2_736
O1 V1 O4 108.31(11) . 2_736
O3 V1 O2 109.76(12) . .
O1 V1 O2 107.61(10) . .
O4 V1 O2 111.86(11) 2_736 .
O6 V2 O5 108.64(11) . .
O6 V2 O4 109.50(13) . .
O5 V2 O4 113.06(10) . .
O6 V2 O2 110.38(13) . .
O5 V2 O2 107.99(10) . .
O4 V2 O2 107.25(11) . .
V1 O1 Ni 154.79(13) . .
V2 O2 V1 129.92(13) . .
V2 O4 V1 154.2(2) . 2_736
V2 O5 Ni 125.65(10) . 2_636
V2 O5 Ni 132.65(10) . 1_545
Ni O5 Ni 97.98(8) 2_636 1_545
C1 N1 Ni 106.3(2) . .
C3 N2 C2 115.5(3) . .
C3 N2 Ni 107.0(2) . .
C2 N2 Ni 109.4(2) . .
C4 N3 Ni 109.3(2) . .
N1 C1 C2 108.0(3) . .
N2 C2 C1 110.7(3) . .
N2 C3 C4 109.8(3) . .
N3 C4 C3 111.7(3) . .

loop_
_geom_bond_atom_site_label_1
_geom_bond_atom_site_label_2
_geom_bond_distance
_geom_bond_site_symmetry_2
Ni O1 2.062(2) .
Ni N1 2.066(2) .
Ni N2 2.071(3) .
Ni O5 2.088(2) 2_636
Ni N3 2.101(3) .
Ni O5 2.108(2) 1_565
V1 O3 1.617(2) .
V1 O1 1.639(2) .
V1 O4 1.791(2) 2_736
V1 O2 1.798(2) .
V2 O6 1.602(2) .
V2 O5 1.692(2) .
V2 O4 1.780(2) .
V2 O2 1.790(2) .
O4 V1 1.791(2) 2_736
O5 Ni 2.088(2) 2_636
O5 Ni 2.108(2) 1_545
N1 C1 1.466(4) .
N2 C3 1.469(4) .
N2 C2 1.473(4) .
N3 C4 1.472(5) .
C1 C2 1.503(5) .
C3 C4 1.517(6) .
